data_4518413
loop_
_publ_author_name
'Zhu, Bo-Han'
'Zhang, Ying-Qi'
'Xu, Hao-Jin'
'Li, Long'
'Deng, Guo-Cheng'
'Qian, Peng-Cheng'
'Deng, Chao'
'Ye, Long-Wu'

_publ_section_title
;
 Regio- and Stereoselective Synthesis of Diverse 3,4-Dihydro-2-quinolones
 through Catalytic Hydrative Cyclization of Imine- and Carbonyl-Ynamides
 with Water
;
_journal_name_full 'ACS Catalysis'
_journal_page_first 1706
_journal_page_last 1713
_journal_paper_doi 10.1021/acscatal.0c04786
_journal_year 2021
_chemical_absolute_configuration ad
_chemical_formula_moiety 'C26 H28 N2 O4 S2, C H2 Cl2'
_chemical_formula_sum 'C27 H30 Cl2 N2 O4 S2'
_chemical_formula_weight 581.55
_space_group_crystal_system orthorhombic
_space_group_IT_number 19
_space_group_name_Hall 'P 2ac 2ab'
_space_group_name_H-M_alt 'P 21 21 21'
_atom_sites_solution_hydrogens geom
_atom_sites_solution_primary dual
_audit_creation_date 2021-01-07
_audit_creation_method
;
Olex2 1.2
(compiled 2018.05.29 svn.r3508 for OlexSys, GUI svn.r5506)
;
_cell_angle_alpha 90
_cell_angle_beta 90
_cell_angle_gamma 90
_cell_formula_units_Z 4
_cell_length_a 9.35619(4)
_cell_length_b 16.99000(7)
_cell_length_c 17.21824(8)
_cell_measurement_reflns_used 60084
_cell_measurement_temperature 101(2)
_cell_measurement_theta_max 76.4730
_cell_measurement_theta_min 3.6350
_cell_volume 2737.04(2)
_computing_cell_refinement 'CrysAlisPro 1.171.40.53 (Rigaku OD, 2019)'
_computing_data_collection 'CrysAlisPro 1.171.40.53 (Rigaku OD, 2019)'
_computing_data_reduction 'CrysAlisPro 1.171.40.53 (Rigaku OD, 2019)'
_computing_molecular_graphics 'Olex2 (Dolomanov et al., 2009)'
_computing_publication_material 'Olex2 (Dolomanov et al., 2009)'
_computing_structure_refinement 'ShelXL (Sheldrick, 2015)'
_computing_structure_solution 'ShelXT (Sheldrick, 2015)'
_diffrn_ambient_environment N~2~
_diffrn_ambient_temperature 101(2)
_diffrn_detector 'CCD plate'
_diffrn_detector_area_resol_mean 10.0000
_diffrn_detector_type HyPix
_diffrn_measured_fraction_theta_full 0.994
_diffrn_measured_fraction_theta_max 0.984
_diffrn_measurement_details
;
List of Runs (angles in degrees, time in seconds):

  # Type    Start    End  Width  t~exp~   \w     \q     \k     \f   Frames
--------------------------------------------------------------------------
  1  \w    -66.00 -31.00   0.50    0.05    --  -46.81 -30.00  44.00   70
  2  \w    -61.00  -7.00   0.50    0.05    --  -46.81  30.00-155.00  108
  3  \w     -2.00  26.00   0.50    0.05    --  -46.81  30.00-155.00   56
  4  \w   -117.00 -76.00   0.50    0.05    --  -46.81 -30.00  44.00   82
  5  \w     36.00  89.00   0.50    0.05    --   46.81  30.00-155.00  106
  6  \w    -59.00 -26.00   0.50    0.05    --  -88.50  30.00-155.00   66
  7  \w   -162.00-121.00   0.50    0.05    --  -88.50 -30.00  44.00   82
  8  \w     93.00 159.00   0.50    0.05    --  108.56  30.00-155.00  132
  9  \w   -113.00 -86.00   0.50    0.05    --  -46.81 -77.00   0.00   54
 10  \w    -58.00 -24.00   0.50    0.05    --  -46.81 -77.00 -90.00   68
 11  \w   -104.00 -78.00   0.50    0.05    --  -46.81 -77.00-150.00   52
 12  \w   -121.00 -95.00   0.50    0.05    --  -46.81 -19.00  90.00   52
 13  \w    -73.00 -23.00   0.50    0.05    --  -46.81 -77.00  60.00  100
 14  \w   -119.00 -78.00   0.50    0.05    --  -46.81 -77.00  60.00   82
 15  \w   -112.00 -86.00   0.50    0.05    --  -46.81 -77.00 120.00   52
 16  \w    -62.00 -23.00   0.50    0.05    --  -46.81 -77.00-180.00   78
 17  \w   -116.00 -91.00   0.50    0.05    --  -46.81 -77.00 -60.00   50
 18  \w   -110.00 -81.00   0.50    0.05    --  -46.81 -77.00-180.00   58
 19  \w    -58.00 -23.00   0.50    0.05    --  -46.81 -77.00   0.00   70
 20  \w    -84.00 -31.00   0.50    0.05    --  -46.81 -19.00  90.00  106
 21  \w    -52.00 -23.00   0.50    0.05    --  -46.81 -77.00 120.00   58
 22  \w    -48.00 -23.00   0.50    0.05    --  -46.81 -77.00-150.00   50
 23  \w    -63.00 -23.00   0.50    0.05    --  -46.81 -77.00 -60.00   80
 24  \w     31.00  70.00   0.50    0.05    --   46.81  57.00 -60.00   78
 25  \w     38.00  96.00   0.50    0.05    --   46.81-125.00   0.00  116
 26  \w     32.00  94.00   0.50    0.05    --   46.81-125.00 -60.00  124
 27  \w     95.00 120.00   0.50    0.05    --   46.81  57.00 -60.00   50
 28  \w     23.00  53.00   0.50    0.05    --   46.81  77.00-150.00   60
 29  \w     16.00  50.00   0.50    0.05    --   46.81 -30.00  44.00   68
 30  \w     90.00 115.00   0.50    0.05    --   46.81  37.00 -90.00   50
 31  \w     33.00  85.00   0.50    0.05    --   46.81  37.00 -90.00  104
 32  \w     31.00  57.00   0.50    0.05    --   46.81  57.00   0.00   52
 33  \w    -25.00   1.00   0.50    0.05    --   46.81 -30.00  44.00   52
 34  \w   -160.00 -65.00   0.50    0.05    --  -88.50 -75.00 -23.01  190
 35  \w   -107.00 -64.00   0.50    0.05    --  -88.50 -79.00-123.33   86
 36  \w   -119.00 -65.00   0.50    0.05    --  -88.50 -77.00 150.00  108
 37  \w   -159.00 -65.00   0.50    0.05    --  -88.50 -75.00 161.82  188
 38  \w    -87.00 -62.00   0.50    0.05    --  -88.50 -82.00  75.93   50
 39  \w   -146.00-120.00   0.50    0.05    --  -88.50 -79.00-123.33   52
 40  \w   -106.00 -62.00   0.50    0.05    --  -88.50 -83.00  58.87   88
 41  \w   -159.00-133.00   0.50    0.05    --  -88.50 -79.00 158.24   52
 42  \w    -90.00 -65.00   0.50    0.05    --  -88.50 -77.00 -30.00   50
 43  \w   -109.00 -65.00   0.50    0.05    --  -88.50 -77.00-120.00   88
 44  \w   -160.00 -65.00   0.50    0.05    --  -88.50 -77.00  36.29  190
 45  \w   -147.00-121.00   0.50    0.05    --  -88.50 -77.00 150.00   52
 46  \w    -95.00 -65.00   0.50    0.05    --  -88.50 -77.00   0.00   60
 47  \w    -90.00 -64.00   0.50    0.05    --  -88.50 -82.00 -41.63   52
 48  \w   -145.00 -66.00   0.50    0.05    --  -88.50 -73.00 130.30  158
 49  \w    -95.00 -63.00   0.50    0.05    --  -88.50 -80.00 101.47   64
 50  \w   -156.00-103.00   0.50    0.05    --  -88.50 -80.00 101.47  106
 51  \w    -88.00 -63.00   0.50    0.05    --  -88.50 -80.00-159.93   50
 52  \w   -121.00 -65.00   0.50    0.05    --  -88.50 -77.00-150.00  112
 53  \w   -157.00-123.00   0.50    0.05    --  -88.50 -78.00 -61.48   68
 54  \w   -116.00 -64.00   0.50    0.05    --  -88.50 -78.00 -61.48  104
 55  \w   -157.00-129.00   0.50    0.05    --  -88.50 -77.00-150.00   56
 56  \w   -143.00-114.00   0.50    0.05    --  -88.50 -80.00-159.93   58
 57  \w   -116.00 -62.00   0.50    0.05    --  -88.50 -83.00  69.77  108
 58  \w   -160.00 -65.00   0.50    0.05    --  -88.50 -75.00 -96.81  190
 59  \w    -88.00 -63.00   0.50    0.05    --  -88.50 -80.00-179.93   50
 60  \w   -133.00 -65.00   0.50    0.05    --  -88.50 -77.00  30.00  136
 61  \w   -159.00-133.00   0.50    0.05    --  -88.50 -80.00-179.93   52
 62  \w    -89.00 -64.00   0.50    0.05    --  -88.50 -79.00 158.24   50
 63  \w   -115.00 -62.00   0.50    0.05    --  -88.50 -82.00  89.56  106
 64  \w   -149.00 -66.00   0.50    0.05    --  -88.50 -77.00 -82.79  166
 65  \w   -116.00 -64.00   0.50    0.05    --  -88.50 -78.00 110.03  104
 66  \w   -154.00-110.00   0.50    0.05    --  -88.50 -83.00  58.87   88
 67  \w   -160.00-135.00   0.50    0.05    --  -88.50 -82.00  89.56   50
 68  \w    -88.00 -63.00   0.50    0.05    --  -88.50 -80.00-135.05   50
 69  \w   -123.00 -98.00   0.50    0.05    --  -88.50 -83.00 131.72   50
 70  \w    -87.00 -62.00   0.50    0.05    --  -88.50 -83.00 131.72   50
 71  \w   -128.00 -66.00   0.50    0.05    --  -88.50 -79.00  -2.82  124
 72  \w   -159.00 -67.00   0.50    0.05    --  -88.50 -71.00   5.58  184
 73  \w   -130.00 -62.00   0.50    0.05    --  -88.50 -82.00 -34.95  136
 74  \w   -122.00 -64.00   0.50    0.05    --  -88.50 -78.00 -73.87  116
 75  \w    -91.00 -22.00   0.50    0.05    --  -88.50 125.00 -90.00  138
 76  \w   -112.00 -64.00   0.50    0.05    --  -88.50 -78.00-105.32   96
 77  \w   -132.00-107.00   0.50    0.05    --  -88.50 -82.00 -41.63   50
 78  \w     92.00 123.00   0.50    0.05    --  108.56 -45.00 -60.00   62
 79  \w     39.00  86.00   0.50    0.05    --  108.56 -45.00 -60.00   94
 80  \w     37.00 106.00   0.50    0.05    --  108.56 -94.00  90.00  138
 81  \w     61.00  91.00   0.50    0.05    --  108.56 -94.00   0.00   60
 82  \w     38.00 124.00   0.50    0.05    --  108.56 -30.00  44.00  172
 83  \w     39.00 116.00   0.50    0.05    --  108.56-125.00 -90.00  154
 84  \w     36.00 106.00   0.50    0.05    --  108.56 -94.00-150.00  140
 85  \w     93.00 164.00   0.50    0.05    --  108.56 125.00  30.00  142
 86  \w     38.00 130.00   0.50    0.05    --  108.56 -77.00  90.00  184
 87  \w     41.00 108.00   0.50    0.05    --  108.56 -94.00 -60.00  134
 88  \w     36.00 100.00   0.50    0.05    --  108.56 -94.00  30.00  128
;
_diffrn_measurement_device 'four-circle diffractometer'
_diffrn_measurement_device_type 'XtaLAB Synergy, Dualflex, HyPix'
_diffrn_measurement_method '\w scans'
_diffrn_orient_matrix_type 'CrysAlisPro convention (1999,Acta A55,543-557)'
_diffrn_orient_matrix_UB_11 -0.0384316000
_diffrn_orient_matrix_UB_12 -0.0858763000
_diffrn_orient_matrix_UB_13 -0.0196787000
_diffrn_orient_matrix_UB_21 -0.1539049000
_diffrn_orient_matrix_UB_22 0.0141228000
_diffrn_orient_matrix_UB_23 0.0285906000
_diffrn_orient_matrix_UB_31 -0.0441791000
_diffrn_orient_matrix_UB_32 0.0253730000
_diffrn_orient_matrix_UB_33 -0.0824828000
_diffrn_radiation_monochromator mirror
_diffrn_radiation_probe x-ray
_diffrn_radiation_type CuK\a
_diffrn_radiation_wavelength 1.54184
_diffrn_reflns_av_R_equivalents 0.0577
_diffrn_reflns_av_unetI/netI 0.0202
_diffrn_reflns_Laue_measured_fraction_full 0.994
_diffrn_reflns_Laue_measured_fraction_max 0.984
_diffrn_reflns_limit_h_max 11
_diffrn_reflns_limit_h_min -11
_diffrn_reflns_limit_k_max 21
_diffrn_reflns_limit_k_min -21
_diffrn_reflns_limit_l_max 20
_diffrn_reflns_limit_l_min -21
_diffrn_reflns_number 79345
_diffrn_reflns_point_group_measured_fraction_full 0.991
_diffrn_reflns_point_group_measured_fraction_max 0.969
_diffrn_reflns_theta_full 67.684
_diffrn_reflns_theta_max 77.221
_diffrn_reflns_theta_min 3.655
_diffrn_source 'micro-focus sealed X-ray tube'
_diffrn_source_type 'PhotonJet (Cu) X-ray Source'
_exptl_absorpt_coefficient_mu 3.862
_exptl_absorpt_correction_T_max 1.00000
_exptl_absorpt_correction_T_min 0.69838
_exptl_absorpt_correction_type multi-scan
_exptl_absorpt_process_details
;
CrysAlisPro 1.171.40.53 (Rigaku Oxford Diffraction, 2019)
Empirical absorption correction using spherical harmonics,
 implemented in SCALE3 ABSPACK scaling algorithm.
;
_exptl_crystal_colour colourless
_exptl_crystal_colour_primary colourless
_exptl_crystal_density_diffrn 1.411
_exptl_crystal_description block
_exptl_crystal_F_000 1216
_exptl_crystal_size_max 0.3
_exptl_crystal_size_mid 0.2
_exptl_crystal_size_min 0.2
_refine_diff_density_max 0.283
_refine_diff_density_min -0.495
_refine_diff_density_rms 0.060
_refine_ls_abs_structure_details
;
 Flack x determined using 2317 quotients [(I+)-(I-)]/[(I+)+(I-)]
 (Parsons, Flack and Wagner, Acta Cryst. B69 (2013) 249-259).
;
_refine_ls_abs_structure_Flack -0.007(4)
_refine_ls_extinction_method none
_refine_ls_goodness_of_fit_ref 1.043
_refine_ls_hydrogen_treatment constr
_refine_ls_matrix_type full
_refine_ls_number_parameters 338
_refine_ls_number_reflns 5623
_refine_ls_number_restraints 0
_refine_ls_restrained_S_all 1.043
_refine_ls_R_factor_all 0.0285
_refine_ls_R_factor_gt 0.0267
_refine_ls_shift/su_max 0.001
_refine_ls_shift/su_mean 0.000
_refine_ls_structure_factor_coef Fsqd
_refine_ls_weighting_details 'w=1/[\s^2^(Fo^2^)+(0.0456P)^2^+0.7022P] where P=(Fo^2^+2Fc^2^)/3'
_refine_ls_weighting_scheme calc
_refine_ls_wR_factor_gt 0.0669
_refine_ls_wR_factor_ref 0.0684
_reflns_Friedel_coverage 0.746
_reflns_Friedel_fraction_full 0.988
_reflns_Friedel_fraction_max 0.948
_reflns_number_gt 5513
_reflns_number_total 5623
_reflns_threshold_expression 'I > 2\s(I)'
_cod_data_source_file cs0c04786_si_004.cif
_cod_data_source_block exp_8455
_cod_database_code 4518413
_shelxl_version_number 2014-3
_shelx_space_group_comment
;
The symmetry employed for this shelxl refinement is uniquely defined
by the following loop, which should always be used as a source of
symmetry information in preference to the above space-group names.
They are only intended as comments.
;
_shelx_estimated_absorpt_t_max 0.512
_shelx_estimated_absorpt_t_min 0.390
_reflns_odcompleteness_completeness 99.96
_reflns_odcompleteness_iscentric 1
_reflns_odcompleteness_theta 66.97
_olex2_refinement_description
;
1. Fixed Uiso
 At 1.2 times of:
  All C(H) groups, All C(H,H) groups, All N(H) groups
 At 1.5 times of:
  All C(H,H,H) groups
2.a Ternary CH refined with riding coordinates:
 C00E(H00E), C00M(H00M)
2.b Secondary CH2 refined with riding coordinates:
 C011(H01D,H01E)
2.c Aromatic/amide H refined with riding coordinates:
 N009(H009), C00C(H00C), C00G(H00G), C00J(H00J), C00L(H00L), C00N(H00N),
 C00O(H00O), C00P(H00P), C00Q(H00Q), C00R(H00R), C00S(H00S), C00T(H00T),
 C00V(H00V), C00W(H00W)
2.d Idealised Me refined as rotating group:
 C00X(H00A,H00B,H00D), C00Y(H00F,H00H,H00I), C00Z(H00K,H00U,H00X), C010(H01A,
 H01B,H01C)
;
_olex2_submission_special_instructions 'No special instructions were received'
_oxdiff_exptl_absorpt_empirical_details
;
Empirical correction (ABSPACK) includes:
- Absorption correction using spherical harmonics
- Frame scaling
;
_oxdiff_exptl_absorpt_empirical_full_max 1.719
_oxdiff_exptl_absorpt_empirical_full_min 0.784

loop_
_space_group_symop_operation_xyz
'x, y, z'
'-x+1/2, -y, z+1/2'
'-x, y+1/2, -z+1/2'
'x+1/2, -y+1/2, -z'

loop_
_atom_site_label
_atom_site_type_symbol
_atom_site_fract_x
_atom_site_fract_y
_atom_site_fract_z
_atom_site_U_iso_or_equiv
_atom_site_adp_type
_atom_site_occupancy
_atom_site_site_symmetry_order
_atom_site_calc_flag
_atom_site_refinement_flags_posn
_atom_site_refinement_flags_adp
_atom_site_refinement_flags_occupancy
_atom_site_disorder_assembly
_atom_site_disorder_group
S01 S 0.23133(5) 0.31624(3) 0.54251(3) 0.01177(11) Uani 1 1 d . . . . .
S02 S 0.27381(5) 0.35382(3) 0.16758(3) 0.01166(11) Uani 1 1 d . . . . .
Cl03 Cl -0.29386(6) 0.42373(3) 0.26046(4) 0.02612(14) Uani 1 1 d . . . . .
Cl04 Cl -0.18026(6) 0.33027(4) 0.13153(4) 0.02829(14) Uani 1 1 d . . . . .
O005 O 0.06736(17) 0.45713(9) 0.23866(9) 0.0159(3) Uani 1 1 d . . . . .
O006 O 0.34755(16) 0.42370(9) 0.19068(9) 0.0159(3) Uani 1 1 d . . . . .
O007 O 0.35367(16) 0.28260(8) 0.15613(9) 0.0151(3) Uani 1 1 d . . . . .
O008 O 0.30501(16) 0.23784(9) 0.54607(9) 0.0176(3) Uani 1 1 d . . . . .
N009 N 0.10009(19) 0.31691(10) 0.47845(10) 0.0123(3) Uani 1 1 d . . . . .
H009 H 0.0103 0.3121 0.4930 0.015 Uiso 1 1 calc R . . . .
N00A N 0.15490(18) 0.33208(9) 0.23846(10) 0.0118(3) Uani 1 1 d . . . . .
C00B C 0.0812(2) 0.39564(11) 0.27275(12) 0.0122(4) Uani 1 1 d . . . . .
C00C C 0.1426(2) 0.31091(13) 0.03353(13) 0.0173(4) Uani 1 1 d . . . . .
H00C H 0.1693 0.2586 0.0467 0.021 Uiso 1 1 calc R . . . .
C00D C 0.1422(2) 0.24889(12) 0.35225(12) 0.0118(4) Uani 1 1 d . . . . .
C00E C 0.1383(2) 0.32572(12) 0.39705(12) 0.0117(4) Uani 1 1 d . . . . .
H00E H 0.2348 0.3508 0.3939 0.014 Uiso 1 1 calc R . . . .
C00F C 0.1439(2) 0.25416(12) 0.27128(12) 0.0117(4) Uani 1 1 d . . . . .
C00G C 0.1315(2) 0.17451(12) 0.38599(13) 0.0147(4) Uani 1 1 d . . . . .
H00G H 0.1304 0.1696 0.4409 0.018 Uiso 1 1 calc R . . . .
C00H C -0.0021(2) 0.45543(12) 0.39805(12) 0.0122(4) Uani 1 1 d . . . . .
C00I C 0.1746(2) 0.37291(12) 0.08314(12) 0.0132(4) Uani 1 1 d . . . . .
C00J C 0.1367(2) 0.45013(13) 0.06464(13) 0.0156(4) Uani 1 1 d . . . . .
H00J H 0.1581 0.4922 0.0991 0.019 Uiso 1 1 calc R . . . .
C00K C 0.0338(2) 0.40252(14) -0.05618(14) 0.0188(5) Uani 1 1 d . . . . .
C00L C -0.1553(3) 0.53090(14) 0.48324(14) 0.0209(5) Uani 1 1 d . . . . .
H00L H -0.2403 0.5351 0.5131 0.025 Uiso 1 1 calc R . . . .
C00M C 0.0284(2) 0.37991(12) 0.35513(12) 0.0115(4) Uani 1 1 d . . . . .
H00M H -0.0635 0.3502 0.3511 0.014 Uiso 1 1 calc R . . . .
C00N C 0.1302(2) 0.18785(12) 0.22493(13) 0.0148(4) Uani 1 1 d . . . . .
H00N H 0.1277 0.1928 0.1700 0.018 Uiso 1 1 calc R . . . .
C00O C 0.1203(2) 0.11430(12) 0.25933(14) 0.0166(4) Uani 1 1 d . . . . .
H00O H 0.1119 0.0685 0.2280 0.020 Uiso 1 1 calc R . . . .
C00P C -0.0593(3) 0.59310(13) 0.48117(13) 0.0207(5) Uani 1 1 d . . . . .
H00P H -0.0791 0.6400 0.5092 0.025 Uiso 1 1 calc R . . . .
C00Q C 0.0945(2) 0.51801(13) 0.39688(13) 0.0161(4) Uani 1 1 d . . . . .
H00Q H 0.1804 0.5137 0.3678 0.019 Uiso 1 1 calc R . . . .
C00R C 0.1227(2) 0.10760(12) 0.34014(14) 0.0171(4) Uani 1 1 d . . . . .
H00R H 0.1181 0.0571 0.3637 0.021 Uiso 1 1 calc R . . . .
C00S C 0.0710(2) 0.32618(14) -0.03554(14) 0.0202(5) Uani 1 1 d . . . . .
H00S H 0.0471 0.2838 -0.0691 0.024 Uiso 1 1 calc R . . . .
C00T C 0.0671(2) 0.46403(13) -0.00520(14) 0.0183(4) Uani 1 1 d . . . . .
H00T H 0.0416 0.5164 -0.0187 0.022 Uiso 1 1 calc R . . . .
C00U C 0.1204(2) 0.32171(13) 0.63142(12) 0.0154(4) Uani 1 1 d . . . . .
C00V C -0.1271(2) 0.46218(13) 0.44144(13) 0.0164(4) Uani 1 1 d . . . . .
H00V H -0.1935 0.4199 0.4426 0.020 Uiso 1 1 calc R . . . .
C00W C 0.0657(3) 0.58680(13) 0.43805(14) 0.0202(5) Uani 1 1 d . . . . .
H00W H 0.1314 0.6294 0.4366 0.024 Uiso 1 1 calc R . . . .
C00X C 0.0276(2) 0.24851(15) 0.63809(14) 0.0212(5) Uani 1 1 d . . . . .
H00A H -0.0457 0.2494 0.5975 0.032 Uiso 1 1 calc GR . . . .
H00B H -0.0184 0.2475 0.6892 0.032 Uiso 1 1 calc GR . . . .
H00D H 0.0873 0.2015 0.6319 0.032 Uiso 1 1 calc GR . . . .
C00Y C 0.0322(3) 0.39706(14) 0.62870(15) 0.0219(5) Uani 1 1 d . . . . .
H00F H 0.0949 0.4418 0.6172 0.033 Uiso 1 1 calc GR . . . .
H00H H -0.0143 0.4053 0.6790 0.033 Uiso 1 1 calc GR . . . .
H00I H -0.0407 0.3926 0.5881 0.033 Uiso 1 1 calc GR . . . .
C00Z C -0.0371(3) 0.41905(17) -0.13306(15) 0.0271(5) Uani 1 1 d . . . . .
H00K H 0.0287 0.4486 -0.1664 0.041 Uiso 1 1 calc GR . . . .
H00U H -0.1240 0.4501 -0.1245 0.041 Uiso 1 1 calc GR . . . .
H00X H -0.0622 0.3692 -0.1583 0.041 Uiso 1 1 calc GR . . . .
C010 C 0.2307(3) 0.32523(17) 0.69752(13) 0.0251(5) Uani 1 1 d . . . . .
H01A H 0.2921 0.2786 0.6953 0.038 Uiso 1 1 calc GR . . . .
H01B H 0.1809 0.3267 0.7476 0.038 Uiso 1 1 calc GR . . . .
H01C H 0.2893 0.3727 0.6918 0.038 Uiso 1 1 calc GR . . . .
C011 C -0.3353(3) 0.36704(17) 0.17808(15) 0.0260(5) Uani 1 1 d . . . . .
H01D H -0.3900 0.3997 0.1409 0.031 Uiso 1 1 calc R . . . .
H01E H -0.3968 0.3223 0.1938 0.031 Uiso 1 1 calc R . . . .

loop_
_atom_site_aniso_label
_atom_site_aniso_U_11
_atom_site_aniso_U_22
_atom_site_aniso_U_33
_atom_site_aniso_U_23
_atom_site_aniso_U_13
_atom_site_aniso_U_12
S01 0.0100(2) 0.0150(2) 0.0103(2) 0.00054(18) -0.00084(17) 0.00016(18)
S02 0.0106(2) 0.0128(2) 0.0116(2) -0.00033(17) 0.00050(18) 0.00004(17)
Cl03 0.0228(3) 0.0260(3) 0.0296(3) -0.0057(2) -0.0046(2) -0.0012(2)
Cl04 0.0178(3) 0.0383(3) 0.0288(3) -0.0026(3) 0.0022(2) 0.0024(2)
O005 0.0210(8) 0.0130(7) 0.0137(7) 0.0019(6) 0.0010(6) 0.0039(6)
O006 0.0142(7) 0.0152(7) 0.0181(8) -0.0013(6) -0.0011(6) -0.0040(6)
O007 0.0141(7) 0.0150(7) 0.0164(7) -0.0007(6) 0.0021(6) 0.0038(6)
O008 0.0157(7) 0.0203(7) 0.0169(7) 0.0010(6) -0.0007(6) 0.0069(6)
N009 0.0112(8) 0.0158(8) 0.0101(8) 0.0017(7) -0.0003(6) 0.0006(7)
N00A 0.0142(8) 0.0106(8) 0.0107(8) -0.0001(6) 0.0014(6) 0.0020(6)
C00B 0.0107(9) 0.0134(9) 0.0127(10) -0.0021(8) -0.0017(8) 0.0006(7)
C00C 0.0191(11) 0.0172(10) 0.0157(10) -0.0003(9) 0.0014(8) -0.0010(8)
C00D 0.0090(9) 0.0118(9) 0.0145(10) -0.0005(8) -0.0009(7) 0.0008(7)
C00E 0.0106(9) 0.0129(9) 0.0116(9) 0.0007(8) 0.0003(7) 0.0006(8)
C00F 0.0086(9) 0.0118(9) 0.0148(10) 0.0018(8) 0.0009(7) -0.0002(7)
C00G 0.0135(10) 0.0149(9) 0.0158(10) 0.0016(8) 0.0001(8) 0.0014(8)
C00H 0.0134(9) 0.0127(9) 0.0104(9) -0.0002(7) -0.0036(8) 0.0023(8)
C00I 0.0129(9) 0.0161(10) 0.0106(10) 0.0004(8) 0.0011(8) -0.0006(8)
C00J 0.0164(10) 0.0170(10) 0.0136(10) -0.0003(8) 0.0029(8) -0.0007(8)
C00K 0.0149(10) 0.0267(12) 0.0147(11) 0.0006(9) 0.0023(8) 0.0007(9)
C00L 0.0226(12) 0.0225(11) 0.0176(11) -0.0021(9) 0.0027(9) 0.0087(9)
C00M 0.0111(9) 0.0126(9) 0.0107(10) 0.0002(8) -0.0003(7) 0.0012(7)
C00N 0.0154(10) 0.0148(9) 0.0142(10) -0.0013(8) 0.0006(8) 0.0000(8)
C00O 0.0150(10) 0.0136(9) 0.0213(11) -0.0025(8) 0.0005(9) -0.0018(8)
C00P 0.0327(13) 0.0157(10) 0.0138(11) -0.0023(8) -0.0048(9) 0.0067(9)
C00Q 0.0163(10) 0.0180(10) 0.0141(10) -0.0009(8) -0.0017(8) -0.0025(8)
C00R 0.0166(10) 0.0122(9) 0.0226(11) 0.0018(8) 0.0002(9) -0.0010(8)
C00S 0.0201(11) 0.0238(11) 0.0168(11) -0.0051(9) -0.0009(9) -0.0018(9)
C00T 0.0187(11) 0.0202(10) 0.0159(11) 0.0032(9) 0.0010(9) 0.0029(9)
C00U 0.0133(9) 0.0224(10) 0.0106(9) 0.0000(8) -0.0002(8) 0.0017(8)
C00V 0.0167(10) 0.0165(10) 0.0160(11) -0.0002(8) 0.0005(8) 0.0030(8)
C00W 0.0282(12) 0.0159(10) 0.0164(11) -0.0024(9) -0.0052(9) -0.0016(9)
C00X 0.0185(11) 0.0274(12) 0.0177(11) 0.0067(10) 0.0023(9) -0.0014(9)
C00Y 0.0230(12) 0.0236(11) 0.0191(12) -0.0051(9) 0.0001(9) 0.0066(9)
C00Z 0.0266(12) 0.0379(14) 0.0166(12) 0.0007(11) -0.0044(10) 0.0057(11)
C010 0.0199(11) 0.0443(14) 0.0112(10) -0.0019(10) -0.0038(9) 0.0032(11)
C011 0.0145(10) 0.0415(14) 0.0219(12) -0.0036(11) -0.0003(9) -0.0016(10)

loop_
_atom_type_symbol
_atom_type_description
_atom_type_scat_dispersion_real
_atom_type_scat_dispersion_imag
_atom_type_scat_source
C C 0.0181 0.0091 'International Tables Vol C Tables 4.2.6.8 and 6.1.1.4'
H H 0.0000 0.0000 'International Tables Vol C Tables 4.2.6.8 and 6.1.1.4'
Cl Cl 0.3639 0.7018 'International Tables Vol C Tables 4.2.6.8 and 6.1.1.4'
N N 0.0311 0.0180 'International Tables Vol C Tables 4.2.6.8 and 6.1.1.4'
O O 0.0492 0.0322 'International Tables Vol C Tables 4.2.6.8 and 6.1.1.4'
S S 0.3331 0.5567 'International Tables Vol C Tables 4.2.6.8 and 6.1.1.4'

loop_
_geom_angle_atom_site_label_1
_geom_angle_atom_site_label_2
_geom_angle_atom_site_label_3
_geom_angle
_geom_angle_site_symmetry_1
_geom_angle_site_symmetry_3
_geom_angle_publ_flag
O008 S01 N009 112.03(9) . . ?
O008 S01 C00U 105.56(10) . . ?
N009 S01 C00U 97.78(9) . . ?
O006 S02 O007 119.14(9) . . ?
O006 S02 N00A 107.33(9) . . ?
O006 S02 C00I 109.40(10) . . ?
O007 S02 N00A 104.91(9) . . ?
O007 S02 C00I 108.49(9) . . ?
N00A S02 C00I 106.87(9) . . ?
S01 N009 H009 121.2 . . ?
C00E N009 S01 117.51(14) . . ?
C00E N009 H009 121.2 . . ?
C00B N00A S02 117.14(14) . . ?
C00B N00A C00F 120.23(17) . . ?
C00F N00A S02 121.97(13) . . ?
O005 C00B N00A 120.81(19) . . ?
O005 C00B C00M 124.74(18) . . ?
N00A C00B C00M 114.41(17) . . ?
C00I C00C H00C 120.4 . . ?
C00I C00C C00S 119.3(2) . . ?
C00S C00C H00C 120.4 . . ?
C00F C00D C00E 116.92(18) . . ?
C00G C00D C00E 124.50(18) . . ?
C00G C00D C00F 118.33(19) . . ?
N009 C00E C00D 114.04(17) . . ?
N009 C00E H00E 108.6 . . ?
N009 C00E C00M 110.18(16) . . ?
C00D C00E H00E 108.6 . . ?
C00D C00E C00M 106.78(16) . . ?
C00M C00E H00E 108.6 . . ?
C00D C00F N00A 116.76(18) . . ?
C00N C00F N00A 121.78(19) . . ?
C00N C00F C00D 121.42(19) . . ?
C00D C00G H00G 119.7 . . ?
C00R C00G C00D 120.7(2) . . ?
C00R C00G H00G 119.7 . . ?
C00Q C00H C00M 121.24(19) . . ?
C00V C00H C00M 119.48(19) . . ?
C00V C00H C00Q 119.3(2) . . ?
C00C C00I S02 118.92(16) . . ?
C00C C00I C00J 121.2(2) . . ?
C00J C00I S02 119.80(16) . . ?
C00I C00J H00J 120.8 . . ?
C00T C00J C00I 118.5(2) . . ?
C00T C00J H00J 120.8 . . ?
C00S C00K C00T 118.8(2) . . ?
C00S C00K C00Z 120.6(2) . . ?
C00T C00K C00Z 120.6(2) . . ?
C00P C00L H00L 120.0 . . ?
C00P C00L C00V 120.1(2) . . ?
C00V C00L H00L 120.0 . . ?
C00B C00M C00E 108.71(16) . . ?
C00B C00M H00M 107.6 . . ?
C00E C00M H00M 107.6 . . ?
C00H C00M C00B 111.59(16) . . ?
C00H C00M C00E 113.63(17) . . ?
C00H C00M H00M 107.6 . . ?
C00F C00N H00N 120.2 . . ?
C00O C00N C00F 119.5(2) . . ?
C00O C00N H00N 120.2 . . ?
C00N C00O H00O 120.1 . . ?
C00N C00O C00R 119.9(2) . . ?
C00R C00O H00O 120.1 . . ?
C00L C00P H00P 120.0 . . ?
C00L C00P C00W 120.0(2) . . ?
C00W C00P H00P 120.0 . . ?
C00H C00Q H00Q 119.8 . . ?
C00W C00Q C00H 120.4(2) . . ?
C00W C00Q H00Q 119.8 . . ?
C00G C00R C00O 120.10(19) . . ?
C00G C00R H00R 120.0 . . ?
C00O C00R H00R 120.0 . . ?
C00C C00S H00S 119.5 . . ?
C00K C00S C00C 120.9(2) . . ?
C00K C00S H00S 119.5 . . ?
C00J C00T C00K 121.4(2) . . ?
C00J C00T H00T 119.3 . . ?
C00K C00T H00T 119.3 . . ?
C00X C00U S01 109.95(16) . . ?
C00X C00U C00Y 112.33(18) . . ?
C00X C00U C010 111.04(19) . . ?
C00Y C00U S01 108.68(15) . . ?
C00Y C00U C010 110.70(19) . . ?
C010 C00U S01 103.77(14) . . ?
C00H C00V C00L 120.3(2) . . ?
C00H C00V H00V 119.9 . . ?
C00L C00V H00V 119.9 . . ?
C00P C00W C00Q 120.0(2) . . ?
C00P C00W H00W 120.0 . . ?
C00Q C00W H00W 120.0 . . ?
C00U C00X H00A 109.5 . . ?
C00U C00X H00B 109.5 . . ?
C00U C00X H00D 109.5 . . ?
H00A C00X H00B 109.5 . . ?
H00A C00X H00D 109.5 . . ?
H00B C00X H00D 109.5 . . ?
C00U C00Y H00F 109.5 . . ?
C00U C00Y H00H 109.5 . . ?
C00U C00Y H00I 109.5 . . ?
H00F C00Y H00H 109.5 . . ?
H00F C00Y H00I 109.5 . . ?
H00H C00Y H00I 109.5 . . ?
C00K C00Z H00K 109.5 . . ?
C00K C00Z H00U 109.5 . . ?
C00K C00Z H00X 109.5 . . ?
H00K C00Z H00U 109.5 . . ?
H00K C00Z H00X 109.5 . . ?
H00U C00Z H00X 109.5 . . ?
C00U C010 H01A 109.5 . . ?
C00U C010 H01B 109.5 . . ?
C00U C010 H01C 109.5 . . ?
H01A C010 H01B 109.5 . . ?
H01A C010 H01C 109.5 . . ?
H01B C010 H01C 109.5 . . ?
Cl03 C011 Cl04 112.19(13) . . ?
Cl03 C011 H01D 109.2 . . ?
Cl03 C011 H01E 109.2 . . ?
Cl04 C011 H01D 109.2 . . ?
Cl04 C011 H01E 109.2 . . ?
H01D C011 H01E 107.9 . . ?

loop_
_geom_bond_atom_site_label_1
_geom_bond_atom_site_label_2
_geom_bond_distance
_geom_bond_site_symmetry_2
_geom_bond_publ_flag
S01 O008 1.5011(15) . ?
S01 N009 1.6507(17) . ?
S01 C00U 1.852(2) . ?
S02 O006 1.4297(15) . ?
S02 O007 1.4356(15) . ?
S02 N00A 1.6922(18) . ?
S02 C00I 1.755(2) . ?
Cl03 C011 1.758(3) . ?
Cl04 C011 1.771(2) . ?
O005 C00B 1.205(3) . ?
N009 H009 0.8800 . ?
N009 C00E 1.454(3) . ?
N00A C00B 1.411(3) . ?
N00A C00F 1.443(2) . ?
C00B C00M 1.526(3) . ?
C00C H00C 0.9500 . ?
C00C C00I 1.389(3) . ?
C00C C00S 1.389(3) . ?
C00D C00E 1.517(3) . ?
C00D C00F 1.397(3) . ?
C00D C00G 1.394(3) . ?
C00E H00E 1.0000 . ?
C00E C00M 1.558(3) . ?
C00F C00N 1.386(3) . ?
C00G H00G 0.9500 . ?
C00G C00R 1.387(3) . ?
C00H C00M 1.508(3) . ?
C00H C00Q 1.396(3) . ?
C00H C00V 1.393(3) . ?
C00I C00J 1.396(3) . ?
C00J H00J 0.9500 . ?
C00J C00T 1.388(3) . ?
C00K C00S 1.389(3) . ?
C00K C00T 1.400(3) . ?
C00K C00Z 1.507(3) . ?
C00L H00L 0.9500 . ?
C00L C00P 1.387(4) . ?
C00L C00V 1.397(3) . ?
C00M H00M 1.0000 . ?
C00N H00N 0.9500 . ?
C00N C00O 1.386(3) . ?
C00O H00O 0.9500 . ?
C00O C00R 1.396(3) . ?
C00P H00P 0.9500 . ?
C00P C00W 1.389(4) . ?
C00Q H00Q 0.9500 . ?
C00Q C00W 1.393(3) . ?
C00R H00R 0.9500 . ?
C00S H00S 0.9500 . ?
C00T H00T 0.9500 . ?
C00U C00X 1.521(3) . ?
C00U C00Y 1.524(3) . ?
C00U C010 1.537(3) . ?
C00V H00V 0.9500 . ?
C00W H00W 0.9500 . ?
C00X H00A 0.9800 . ?
C00X H00B 0.9800 . ?
C00X H00D 0.9800 . ?
C00Y H00F 0.9800 . ?
C00Y H00H 0.9800 . ?
C00Y H00I 0.9800 . ?
C00Z H00K 0.9800 . ?
C00Z H00U 0.9800 . ?
C00Z H00X 0.9800 . ?
C010 H01A 0.9800 . ?
C010 H01B 0.9800 . ?
C010 H01C 0.9800 . ?
C011 H01D 0.9900 . ?
C011 H01E 0.9900 . ?
